data_2225609
loop_
_publ_author_name
'Slawin, Alexandra M. Z.'
'Waddell, Paul G.'
'Woollins, J. Derek'

_publ_section_title
;
 (Disulfur dinitrido)triphenylantimony(V)
;
_journal_coeditor_code JH2136
_journal_issue 4
_journal_name_full 'Acta Crystallographica Section E'
_journal_page_first m418
_journal_paper_doi 10.1107/S1600536810009487
_journal_volume 66
_journal_year 2010
_chemical_formula_iupac '[Sb (C6 H5)3 (N2 S2)]'
_chemical_formula_moiety 'C18 H15 N2 S2 Sb'
_chemical_formula_sum 'C18 H15 N2 S2 Sb'
_chemical_formula_weight 445.20
_chemical_name_systematic
;
(Disulfur dinitrido)triphenylantimony(V)
;
_space_group_IT_number 15
_symmetry_cell_setting monoclinic
_symmetry_space_group_name_Hall '-C 2yc'
_symmetry_space_group_name_H-M 'C 1 2/c 1'
_atom_sites_solution_hydrogens geom
_atom_sites_solution_primary direct
_atom_sites_solution_secondary difmap
_cell_angle_alpha 90.0000
_cell_angle_beta 99.732(7)
_cell_angle_gamma 90.0000
_cell_formula_units_Z 8
_cell_length_a 16.997(3)
_cell_length_b 11.587(2)
_cell_length_c 18.166(3)
_cell_measurement_reflns_used 1987
_cell_measurement_temperature 93
_cell_measurement_theta_max 25.35
_cell_measurement_theta_min 2.14
_cell_volume 3526.2(10)
_computing_cell_refinement 'SCXMini (Rigaku, 2006)'
_computing_data_collection 'SCXMini (Rigaku, 2006)'
_computing_data_reduction 'SCXMini (Rigaku, 2006)'
_computing_molecular_graphics 'CrystalStructure (Rigaku, 2009)'
_computing_publication_material 'CrystalStructure (Rigaku, 2009)'
_computing_structure_refinement 'SHELXL97 (Sheldrick, 2008)'
_computing_structure_solution 'SHELXS97 (Sheldrick, 2008)'
_diffrn_ambient_temperature 93
_diffrn_measured_fraction_theta_full 0.996
_diffrn_measured_fraction_theta_max 0.956
_diffrn_measurement_device_type 'Rigaku Mercury70 CCD'
_diffrn_measurement_method \w
_diffrn_radiation_type 'Mo K\a'
_diffrn_radiation_wavelength 0.71070
_diffrn_reflns_av_R_equivalents 0.0525
_diffrn_reflns_limit_h_max 19
_diffrn_reflns_limit_h_min -20
_diffrn_reflns_limit_k_max 13
_diffrn_reflns_limit_k_min -8
_diffrn_reflns_limit_l_max 16
_diffrn_reflns_limit_l_min -21
_diffrn_reflns_number 11155
_diffrn_reflns_theta_full 25.00
_diffrn_reflns_theta_max 25.35
_diffrn_standards_number 0
_exptl_absorpt_coefficient_mu 1.799
_exptl_absorpt_correction_T_max 0.914
_exptl_absorpt_correction_T_min 0.741
_exptl_absorpt_correction_type multi-scan
_exptl_absorpt_process_details '(ABSCOR; Higashi, 1995)'
_exptl_crystal_colour yellow
_exptl_crystal_density_diffrn 1.677
_exptl_crystal_density_method 'not measured'
_exptl_crystal_description prism
_exptl_crystal_F_000 1760.00
_exptl_crystal_size_max 0.08
_exptl_crystal_size_mid 0.05
_exptl_crystal_size_min 0.05
_refine_diff_density_max 3.380
_refine_diff_density_min -1.670
_refine_ls_extinction_method none
_refine_ls_goodness_of_fit_ref 1.371
_refine_ls_hydrogen_treatment constr
_refine_ls_number_parameters 208
_refine_ls_number_reflns 3094
_refine_ls_number_restraints 0
_refine_ls_R_factor_gt 0.0506
_refine_ls_shift/su_max 0.002
_refine_ls_structure_factor_coef Fsqd
_refine_ls_weighting_details 'w = 1/[\s^2^(Fo^2^)+(0.0236P)^2^+20.1000P] where P=(Fo^2^+2Fc^2^)/3'
_refine_ls_weighting_scheme calc
_refine_ls_wR_factor_ref 0.1128
_reflns_number_gt 2826
_reflns_number_total 3094
_reflns_threshold_expression F^2^>2\s(F^2^)
_cod_data_source_file jh2136.cif
_cod_data_source_block I
_cod_original_cell_volume 3526.3(11)
_cod_original_sg_symbol_H-M 'C 2/c'
_cod_database_code 2225609
_cod_database_fobs_code 2225609

loop_
_symmetry_equiv_pos_site_id
_symmetry_equiv_pos_as_xyz
1 +X,+Y,+Z
2 -X,+Y,1/2-Z
3 -X,-Y,-Z
4 +X,-Y,1/2+Z
5 1/2+X,1/2+Y,+Z
6 1/2-X,1/2+Y,1/2-Z
7 1/2-X,1/2-Y,-Z
8 1/2+X,1/2-Y,1/2+Z

loop_
_atom_site_type_symbol
_atom_site_label
_atom_site_fract_x
_atom_site_fract_y
_atom_site_fract_z
_atom_site_U_iso_or_equiv
_atom_site_adp_type
_atom_site_calc_flag
_atom_site_refinement_flags
_atom_site_occupancy
_atom_site_disorder_assembly
_atom_site_disorder_group
Sb Sb(1) 0.22035(2) 0.02024(4) 0.064344(19) 0.0189 Uani d . 1.00 . .
S S(1) 0.39390(10) 0.02791(16) 0.16524(9) 0.0317 Uani d . 1.00 . .
S S(2) 0.34568(10) 0.05730(17) 0.01298(9) 0.0326 Uani d . 1.00 . .
N N(1) 0.3060(3) 0.0161(5) 0.1682(3) 0.0320 Uani d . 1.00 . .
N N(2) 0.4187(4) 0.0478(6) 0.0857(3) 0.0402 Uani d . 1.00 . .
C C(1) 0.1547(4) 0.1472(5) 0.1125(3) 0.0176 Uani d . 1.00 . .
C C(2) 0.1924(4) 0.2490(5) 0.1401(3) 0.0187 Uani d . 1.00 . .
C C(3) 0.1493(4) 0.3314(6) 0.1715(3) 0.0245 Uani d . 1.00 . .
C C(4) 0.0709(4) 0.3115(6) 0.1773(3) 0.0283 Uani d . 1.00 . .
C C(5) 0.0330(4) 0.2102(6) 0.1503(3) 0.0299 Uani d . 1.00 . .
C C(6) 0.0750(4) 0.1279(6) 0.1179(3) 0.0242 Uani d . 1.00 . .
C C(7) 0.1724(4) -0.1403(5) 0.0867(3) 0.0210 Uani d . 1.00 . .
C C(8) 0.1975(4) -0.1975(6) 0.1561(4) 0.0266 Uani d . 1.00 . .
C C(9) 0.1631(4) -0.2976(6) 0.1714(4) 0.0327 Uani d . 1.00 . .
C C(10) 0.1015(4) -0.3454(6) 0.1208(4) 0.0312 Uani d . 1.00 . .
C C(11) 0.0752(4) -0.2915(6) 0.0538(4) 0.0319 Uani d . 1.00 . .
C C(12) 0.1128(4) -0.1908(5) 0.0364(3) 0.0223 Uani d . 1.00 . .
C C(13) 0.1639(4) 0.0371(5) -0.0517(3) 0.0192 Uani d . 1.00 . .
C C(14) 0.1094(4) 0.1244(5) -0.0747(3) 0.0202 Uani d . 1.00 . .
C C(15) 0.0780(4) 0.1359(6) -0.1512(3) 0.0266 Uani d . 1.00 . .
C C(16) 0.1023(4) 0.0618(6) -0.2029(3) 0.0271 Uani d . 1.00 . .
C C(17) 0.1570(4) -0.0245(6) -0.1798(3) 0.0295 Uani d . 1.00 . .
C C(18) 0.1880(4) -0.0367(6) -0.1046(3) 0.0257 Uani d . 1.00 . .
H H(2) 0.2471 0.2616 0.1374 0.022 Uiso calc R 1.00 . .
H H(3) 0.1740 0.4020 0.1890 0.029 Uiso calc R 1.00 . .
H H(4) 0.0423 0.3678 0.2002 0.034 Uiso calc R 1.00 . .
H H(5) -0.0214 0.1976 0.1540 0.036 Uiso calc R 1.00 . .
H H(6) 0.0496 0.0583 0.0992 0.029 Uiso calc R 1.00 . .
H H(8) 0.2388 -0.1649 0.1919 0.032 Uiso calc R 1.00 . .
H H(9) 0.1813 -0.3358 0.2174 0.039 Uiso calc R 1.00 . .
H H(10) 0.0774 -0.4155 0.1325 0.037 Uiso calc R 1.00 . .
H H(11) 0.0319 -0.3226 0.0197 0.038 Uiso calc R 1.00 . .
H H(12) 0.0970 -0.1563 -0.0113 0.027 Uiso calc R 1.00 . .
H H(14) 0.0934 0.1758 -0.0393 0.024 Uiso calc R 1.00 . .
H H(15) 0.0400 0.1946 -0.1674 0.032 Uiso calc R 1.00 . .
H H(16) 0.0813 0.0705 -0.2545 0.033 Uiso calc R 1.00 . .
H H(17) 0.1734 -0.0753 -0.2154 0.035 Uiso calc R 1.00 . .
H H(18) 0.2259 -0.0957 -0.0889 0.031 Uiso calc R 1.00 . .

loop_
_atom_site_aniso_label
_atom_site_aniso_U_11
_atom_site_aniso_U_22
_atom_site_aniso_U_33
_atom_site_aniso_U_12
_atom_site_aniso_U_13
_atom_site_aniso_U_23
Sb(1) 0.0204 0.0206 0.0152 0.0039 0.0013 -0.0005
S(1) 0.0231 0.0360 0.0332 -0.0013 -0.0035 0.0030
S(2) 0.0245 0.0462 0.0280 -0.0055 0.0072 0.0023
N(1) 0.0291 0.0398 0.0255 -0.0014 0.0001 0.0023
N(2) 0.0266 0.0576 0.0363 -0.0008 0.0053 0.0008
C(1) 0.0186 0.0233 0.0114 0.0019 0.0040 0.0012
C(2) 0.0136 0.0234 0.0201 -0.0021 0.0057 0.0017
C(3) 0.0273 0.0242 0.0207 0.0028 0.0004 -0.0023
C(4) 0.0345 0.0328 0.0179 0.0122 0.0050 -0.0038
C(5) 0.0143 0.0493 0.0275 0.0021 0.0077 -0.0031
C(6) 0.0216 0.0289 0.0230 -0.0016 0.0062 -0.0022
C(7) 0.0199 0.0203 0.0240 0.0014 0.0072 0.0010
C(8) 0.0213 0.0191 0.0362 0.0045 -0.0043 -0.0004
C(9) 0.0301 0.0348 0.0339 0.0066 0.0076 0.0102
C(10) 0.0240 0.0273 0.0458 0.0019 0.0160 0.0052
C(11) 0.0248 0.0270 0.0446 -0.0052 0.0075 -0.0039
C(12) 0.0307 0.0186 0.0167 -0.0061 0.0010 0.0043
C(13) 0.0203 0.0188 0.0180 -0.0018 0.0017 0.0019
C(14) 0.0174 0.0243 0.0184 -0.0010 0.0014 0.0010
C(15) 0.0213 0.0313 0.0255 0.0030 -0.0013 0.0053
C(16) 0.0246 0.0411 0.0141 -0.0056 -0.0009 0.0033
C(17) 0.0236 0.0429 0.0220 -0.0054 0.0037 -0.0067
C(18) 0.0235 0.0358 0.0178 0.0051 0.0029 -0.0016

loop_
_atom_type_symbol
_atom_type_description
_atom_type_scat_dispersion_real
_atom_type_scat_dispersion_imag
_atom_type_scat_source
C C 0.003 0.002
;
International Tables for Crystallography
(1992, Vol. C, Tables 4.2.6.8 and 6.1.1.4)
;
H H 0.000 0.000
;
International Tables for Crystallography
(1992, Vol. C, Table 6.1.1.4)
;
N N 0.006 0.003
;
International Tables for Crystallography
(1992, Vol. C, Tables 4.2.6.8 and 6.1.1.4)
;
S S 0.125 0.123
;
International Tables for Crystallography
(1992, Vol. C, Tables 4.2.6.8 and 6.1.1.4)
;
Sb Sb -0.587 1.546
;
International Tables for Crystallography
(1992, Vol. C, Tables 4.2.6.8 and 6.1.1.4)
;

loop_
_geom_angle_atom_site_label_1
_geom_angle_atom_site_label_2
_geom_angle_atom_site_label_3
_geom_angle_site_symmetry_1
_geom_angle_site_symmetry_3
_geom_angle
_geom_angle_publ_flag
C7 Sb1 C1 . . 106.6(2) ?
C7 Sb1 C13 . . 98.3(2) ?
C1 Sb1 C13 . . 99.3(2) ?
C7 Sb1 N1 . . 92.2(2) ?
C1 Sb1 N1 . . 88.8(2) ?
C13 Sb1 N1 . . 164.3(2) ?
C7 Sb1 S2 . . 127.40(17) ?
C1 Sb1 S2 . . 125.09(17) ?
C13 Sb1 S2 . . 83.53(16) ?
N1 Sb1 S2 . . 80.79(15) ?
N1 S1 N2 . . 117.5(3) ?
N2 S2 Sb1 . . 105.2(2) ?
S1 N1 Sb1 . . 119.2(3) ?
S1 N2 S2 . . 117.1(4) ?
C6 C1 C2 . . 120.3(5) ?
C6 C1 Sb1 . . 120.2(4) ?
C2 C1 Sb1 . . 119.5(4) ?
C3 C2 C1 . . 119.2(6) ?
C3 C2 H2 . . 120.4 ?
C1 C2 H2 . . 120.4 ?
C4 C3 C2 . . 120.3(6) ?
C4 C3 H3 . . 119.8 ?
C2 C3 H3 . . 119.8 ?
C3 C4 C5 . . 120.9(6) ?
C3 C4 H4 . . 119.6 ?
C5 C4 H4 . . 119.6 ?
C6 C5 C4 . . 119.5(6) ?
C6 C5 H5 . . 120.3 ?
C4 C5 H5 . . 120.3 ?
C5 C6 C1 . . 119.8(6) ?
C5 C6 H6 . . 120.1 ?
C1 C6 H6 . . 120.1 ?
C12 C7 C8 . . 117.8(6) ?
C12 C7 Sb1 . . 121.0(4) ?
C8 C7 Sb1 . . 121.1(5) ?
C9 C8 C7 . . 120.5(6) ?
C9 C8 H8 . . 119.8 ?
C7 C8 H8 . . 119.8 ?
C8 C9 C10 . . 120.8(6) ?
C8 C9 H9 . . 119.6 ?
C10 C9 H9 . . 119.6 ?
C11 C10 C9 . . 120.1(7) ?
C11 C10 H10 . . 120.0 ?
C9 C10 H10 . . 120.0 ?
C10 C11 C12 . . 119.3(6) ?
C10 C11 H11 . . 120.3 ?
C12 C11 H11 . . 120.3 ?
C7 C12 C11 . . 121.4(6) ?
C7 C12 H12 . . 119.3 ?
C11 C12 H12 . . 119.3 ?
C14 C13 C18 . . 119.8(5) ?
C14 C13 Sb1 . . 121.4(4) ?
C18 C13 Sb1 . . 118.7(4) ?
C13 C14 C15 . . 119.3(6) ?
C13 C14 H14 . . 120.4 ?
C15 C14 H14 . . 120.4 ?
C16 C15 C14 . . 120.2(6) ?
C16 C15 H15 . . 119.9 ?
C14 C15 H15 . . 119.9 ?
C17 C16 C15 . . 120.3(5) ?
C17 C16 H16 . . 119.8 ?
C15 C16 H16 . . 119.8 ?
C16 C17 C18 . . 119.8(6) ?
C16 C17 H17 . . 120.1 ?
C18 C17 H17 . . 120.1 ?
C17 C18 C13 . . 120.6(6) ?
C17 C18 H18 . . 119.7 ?
C13 C18 H18 . . 119.7 ?

loop_
_geom_bond_atom_site_label_1
_geom_bond_atom_site_label_2
_geom_bond_site_symmetry_2
_geom_bond_distance
_geom_bond_publ_flag
Sb1 C7 . 2.098(6) y
Sb1 C1 . 2.123(6) y
Sb1 C13 . 2.172(5) y
Sb1 N1 . 2.180(5) y
Sb1 S2 . 2.5030(17) y
S1 N1 . 1.510(6) y
S1 N2 . 1.589(6) y
S2 N2 . 1.656(6) y
C1 C6 . 1.392(8) ?
C1 C2 . 1.395(8) ?
C2 C3 . 1.383(8) ?
C2 H2 . 0.9500 ?
C3 C4 . 1.374(9) ?
C3 H3 . 0.9500 ?
C4 C5 . 1.388(10) ?
C4 H4 . 0.9500 ?
C5 C6 . 1.382(9) ?
C5 H5 . 0.9500 ?
C6 H6 . 0.9500 ?
C7 C12 . 1.375(9) ?
C7 C8 . 1.425(8) ?
C8 C9 . 1.350(9) ?
C8 H8 . 0.9500 ?
C9 C10 . 1.387(10) ?
C9 H9 . 0.9500 ?
C10 C11 . 1.375(9) ?
C10 H10 . 0.9500 ?
C11 C12 . 1.392(9) ?
C11 H11 . 0.9500 ?
C12 H12 . 0.9500 ?
C13 C14 . 1.387(8) ?
C13 C18 . 1.398(8) ?
C14 C15 . 1.407(8) ?
C14 H14 . 0.9500 ?
C15 C16 . 1.387(9) ?
C15 H15 . 0.9500 ?
C16 C17 . 1.381(10) ?
C16 H16 . 0.9500 ?
C17 C18 . 1.385(8) ?
C17 H17 . 0.9500 ?
C18 H18 . 0.9500 ?

loop_
_geom_torsion_atom_site_label_1
_geom_torsion_atom_site_label_2
_geom_torsion_atom_site_label_3
_geom_torsion_atom_site_label_4
_geom_torsion_site_symmetry_1
_geom_torsion_site_symmetry_2
_geom_torsion_site_symmetry_3
_geom_torsion_site_symmetry_4
_geom_torsion
_geom_torsion_publ_flag
C7 Sb1 S2 N2 . . . . -81.8(3) ?
C1 Sb1 S2 N2 . . . . 85.8(3) ?
C13 Sb1 S2 N2 . . . . -177.4(3) ?
N1 Sb1 S2 N2 . . . . 3.8(3) ?
N2 S1 N1 Sb1 . . . . 2.4(5) ?
C7 Sb1 N1 S1 . . . . 124.0(4) ?
C1 Sb1 N1 S1 . . . . -129.4(4) ?
C13 Sb1 N1 S1 . . . . -8.1(11) ?
S2 Sb1 N1 S1 . . . . -3.6(3) ?
N1 S1 N2 S2 . . . . 1.6(6) ?
Sb1 S2 N2 S1 . . . . -3.9(5) ?
C7 Sb1 C1 C6 . . . . -30.4(5) ?
C13 Sb1 C1 C6 . . . . 71.2(5) ?
N1 Sb1 C1 C6 . . . . -122.3(5) ?
S2 Sb1 C1 C6 . . . . 159.8(4) ?
C7 Sb1 C1 C2 . . . . 148.3(4) ?
C13 Sb1 C1 C2 . . . . -110.0(4) ?
N1 Sb1 C1 C2 . . . . 56.4(4) ?
S2 Sb1 C1 C2 . . . . -21.5(5) ?
C6 C1 C2 C3 . . . . -1.2(8) ?
Sb1 C1 C2 C3 . . . . -180.0(4) ?
C1 C2 C3 C4 . . . . 1.9(9) ?
C2 C3 C4 C5 . . . . -1.7(9) ?
C3 C4 C5 C6 . . . . 0.8(9) ?
C4 C5 C6 C1 . . . . -0.1(9) ?
C2 C1 C6 C5 . . . . 0.3(9) ?
Sb1 C1 C6 C5 . . . . 179.1(4) ?
C1 Sb1 C7 C12 . . . . 93.0(5) ?
C13 Sb1 C7 C12 . . . . -9.4(6) ?
N1 Sb1 C7 C12 . . . . -177.6(5) ?
S2 Sb1 C7 C12 . . . . -97.6(5) ?
C1 Sb1 C7 C8 . . . . -83.7(5) ?
C13 Sb1 C7 C8 . . . . 174.0(5) ?
N1 Sb1 C7 C8 . . . . 5.7(5) ?
S2 Sb1 C7 C8 . . . . 85.8(5) ?
C12 C7 C8 C9 . . . . -0.4(9) ?
Sb1 C7 C8 C9 . . . . 176.4(5) ?
C7 C8 C9 C10 . . . . -1.5(10) ?
C8 C9 C10 C11 . . . . 0.7(10) ?
C9 C10 C11 C12 . . . . 2.1(10) ?
C8 C7 C12 C11 . . . . 3.2(10) ?
Sb1 C7 C12 C11 . . . . -173.6(5) ?
C10 C11 C12 C7 . . . . -4.1(10) ?
C7 Sb1 C13 C14 . . . . 115.8(5) ?
C1 Sb1 C13 C14 . . . . 7.3(5) ?
N1 Sb1 C13 C14 . . . . -112.8(8) ?
S2 Sb1 C13 C14 . . . . -117.3(5) ?
C7 Sb1 C13 C18 . . . . -69.1(5) ?
C1 Sb1 C13 C18 . . . . -177.6(5) ?
N1 Sb1 C13 C18 . . . . 62.3(10) ?
S2 Sb1 C13 C18 . . . . 57.9(5) ?
C18 C13 C14 C15 . . . . 1.2(9) ?
Sb1 C13 C14 C15 . . . . 176.2(4) ?
C13 C14 C15 C16 . . . . -1.0(9) ?
C14 C15 C16 C17 . . . . 0.6(10) ?
C15 C16 C17 C18 . . . . -0.3(10) ?
C16 C17 C18 C13 . . . . 0.5(10) ?
C14 C13 C18 C17 . . . . -0.9(10) ?
Sb1 C13 C18 C17 . . . . -176.1(5) ?

loop_
_cod_related_entry_id
_cod_related_entry_database
_cod_related_entry_code
1 ChemSpider 30656052
